data_4306069
loop_
_publ_author_name
'S\'onia A. Carabineiro'
'Ronan M. Bellabarba'
'Pedro T. Gomes'
'Sofia I. Pascu'
'Lu\'is F. Veiros'
'Cristina Freire'
'Laura C. J. Pereira'
'Rui T. Henriques'
'M. Concei\,c\~ao Oliveira'
'John E. Warren'

_publ_section_title
;
Synthesis, Structure and Magnetic Behavior of Five-Coordinate
Bis(iminopyrrolyl) Complexes of Cobalt(II) containing PMe3 and THF Ligands
;
_journal_name_full 'Inorganic Chemistry'
_journal_page_first 8896
_journal_page_last 8911
_journal_paper_doi 10.1021/ic800992f
_journal_volume 47
_journal_year 2008
_chemical_formula_moiety 'C54 H73 Co1 N6 P1'
_chemical_formula_sum 'C54 H73 Co N6 P'
_chemical_formula_weight 896.12
_space_group_IT_number 14
_symmetry_cell_setting monoclinic
_symmetry_space_group_name_Hall '-P 2yn'
_symmetry_space_group_name_H-M 'P 1 21/n 1'
_atom_sites_solution_hydrogens geom
_atom_sites_solution_primary direct
_audit_creation_date 06-11-22
_audit_creation_method CRYSTALS_ver_12.82
_cell_angle_alpha 90
_cell_angle_beta 92.7610(7)
_cell_angle_gamma 90
_cell_formula_units_Z 4
_cell_length_a 10.9676(2)
_cell_length_b 30.2749(4)
_cell_length_c 15.4792(3)
_cell_measurement_reflns_used 30960
_cell_measurement_temperature 180
_cell_measurement_theta_max 25
_cell_measurement_theta_min 3
_cell_volume 5133.79(15)
_computing_cell_refinement 'DENZO/SCALEPACK (Otwinowski & Minor, 1997)'
_computing_data_collection 'COLLECT. Nonius (1997-2001).'
_computing_data_reduction 'DENZO/SCALEPACK (Otwinowski & Minor, 1997)'
_computing_molecular_graphics 'CAMERON (Watkin et al., 1996)'
_computing_publication_material 'CRYSTALS (Betteridge et al., 2003)'
_computing_structure_refinement 'CRYSTALS (Betteridge et al., 2003)'
_computing_structure_solution SIR92
_diffrn_ambient_temperature 180
_diffrn_measured_fraction_theta_full 0.998
_diffrn_measured_fraction_theta_max 0.997
_diffrn_measurement_device_type 'Nonius Kappa CCD'
_diffrn_measurement_method \w
_diffrn_radiation_monochromator graphite
_diffrn_radiation_type 'Mo K\a'
_diffrn_radiation_wavelength 0.71073
_diffrn_reflns_av_R_equivalents 0.140
_diffrn_reflns_limit_h_max 13
_diffrn_reflns_limit_h_min -13
_diffrn_reflns_limit_k_max 36
_diffrn_reflns_limit_k_min -36
_diffrn_reflns_limit_l_max 17
_diffrn_reflns_limit_l_min -18
_diffrn_reflns_number 34727
_diffrn_reflns_theta_full 25.000
_diffrn_reflns_theta_max 25.030
_diffrn_reflns_theta_min 2.959
_diffrn_standards_number 0
_exptl_absorpt_coefficient_mu 0.405
_exptl_absorpt_correction_T_max 0.96
_exptl_absorpt_correction_T_min 0.92
_exptl_absorpt_correction_type multi-scan
_exptl_absorpt_process_details 'DENZO/SCALEPACK (Otwinowski & Minor, 1997)'
_exptl_crystal_colour brown
_exptl_crystal_density_diffrn 1.159
_exptl_crystal_description plate
_exptl_crystal_F_000 1924
_exptl_crystal_size_max 0.30
_exptl_crystal_size_mid 0.20
_exptl_crystal_size_min 0.10
_refine_diff_density_max 0.38
_refine_diff_density_min -0.20
_refine_ls_extinction_method None
_refine_ls_goodness_of_fit_ref 1.1287
_refine_ls_hydrogen_treatment mixed
_refine_ls_matrix_type full
_refine_ls_number_parameters 559
_refine_ls_number_reflns 3729
_refine_ls_number_restraints 0
_refine_ls_R_factor_all 0.1096
_refine_ls_R_factor_gt 0.0340
_refine_ls_shift/su_max 0.003869
_refine_ls_structure_factor_coef F
_refine_ls_weighting_details
;
 Method, part 1, Chebychev polynomial, (Watkin, 1994, Prince, 1982) 
 [weight] = 1.0/[A~0~*T~0~(x)+A~1~*T~1~(x) ... +A~n-1~]*T~n-1~(x)] 
 where A~i~ are the Chebychev coefficients listed below and x= Fcalc/Fmax 
 Method = Robust Weighting (Prince, 1982) 
 W = [weight] * [1-(deltaF/6*sigmaF)^2^]^2^ 
 A~i~ are: 
 0.415 0.232 0.264 
;
_refine_ls_weighting_scheme calc
_refine_ls_wR_factor_all 0.0785
_refine_ls_wR_factor_gt 0.0383
_refine_ls_wR_factor_ref 0.0383
_reflns_limit_h_max 13
_reflns_limit_h_min -13
_reflns_limit_k_max 36
_reflns_limit_k_min 0
_reflns_limit_l_max 18
_reflns_limit_l_min 0
_reflns_number_gt 3729
_reflns_number_total 9043
_reflns_threshold_expression I>3.00u(I)
_oxford_diffrn_Wilson_B_factor 0.00
_oxford_diffrn_Wilson_scale 0.00
_oxford_refine_ls_scale 0.11681(17)
_oxford_structure_analysis_title '11221440 Compound X'
_cod_data_source_file ic800992f_si_002_2.cif
_cod_data_source_block compound_3a.L_js0510
_cod_depositor_comments
;
The following automatic conversions were performed:
'_symmetry_cell_setting' value 'Monoclinic' changed to 'monoclinic'
according to '/home/saulius/struct/CIF-dictionaries/cif_core.dic'
dictionary named 'cif_core.dic' version 2.4.1 from 2010-06-29.

Automatic conversion script
Id: cif_fix_enum 1527 2010-12-29 10:47:43Z saulius 
;
_cod_original_sg_symbol_H-M 'P 1 21/n 1 '
_cod_original_formula_sum 'C54 H73 Co1 N6 P1'
_cod_database_code 4306069

loop_
_symmetry_equiv_pos_as_xyz
x,y,z
-x,-y,-z
-x+1/2,y+1/2,-z+1/2
x+1/2,-y+1/2,z+1/2

loop_
_atom_site_label
_atom_site_type_symbol
_atom_site_fract_x
_atom_site_fract_y
_atom_site_fract_z
_atom_site_U_iso_or_equiv
_atom_site_occupancy
_atom_site_adp_type
_atom_site_refinement_flags_posn
_atom_site_refinement_flags_adp
_atom_site_refinement_flags_occupancy
_atom_site_disorder_assembly
_atom_site_disorder_group
_atom_site_attached_hydrogens
Co1 Co 0.26753(4) 0.208058(16) 0.94472(3) 0.0307 1.0000 Uani . . . . . .
P1 P 0.06452(9) 0.21597(4) 0.92084(7) 0.0451 1.0000 Uani . . . . . .
N1 N 0.2513(3) 0.23576(9) 1.05548(19) 0.0319 1.0000 Uani . . . . . .
N2 N 0.2838(3) 0.15270(9) 1.01992(17) 0.0308 1.0000 Uani . . . . . .
N3 N 0.2960(3) 0.17974(10) 0.83676(18) 0.0351 1.0000 Uani . . . . . .
N4 N 0.3693(3) 0.25654(9) 0.89253(18) 0.0311 1.0000 Uani . . . . . .
N5 N 0.4353(3) 0.49729(10) 0.87649(18) 0.0389 1.0000 Uani . . . . . .
N6 N 0.3155(3) 0.50928(9) 1.04162(19) 0.0319 1.0000 Uani . . . . . .
C1 C 0.2265(3) 0.27591(12) 1.0876(3) 0.0396 1.0000 Uani . . . . . .
C2 C 0.2090(4) 0.27312(13) 1.1761(3) 0.0432 1.0000 Uani . . . . . .
C3 C 0.2247(4) 0.22944(13) 1.1992(2) 0.0434 1.0000 Uani . . . . . .
C4 C 0.2501(3) 0.20668(12) 1.1229(2) 0.0349 1.0000 Uani . . . . . .
C5 C 0.2725(3) 0.16208(12) 1.1012(2) 0.0338 1.0000 Uani . . . . . .
C7 C 0.2687(4) 0.14176(14) 0.7942(3) 0.0460 1.0000 Uani . . . . . .
C8 C 0.3203(4) 0.14130(14) 0.7140(2) 0.0500 1.0000 Uani . . . . . .
C9 C 0.3826(4) 0.18058(14) 0.7065(2) 0.0487 1.0000 Uani . . . . . .
C10 C 0.3670(3) 0.20419(13) 0.7831(2) 0.0396 1.0000 Uani . . . . . .
C11 C 0.4059(4) 0.24508(12) 0.8168(2) 0.0392 1.0000 Uani . . . . . .
C13 C 0.3080(3) 0.10796(11) 0.9965(2) 0.0319 1.0000 Uani . . . . . .
C14 C 0.2152(4) 0.07577(12) 0.9965(2) 0.0367 1.0000 Uani . . . . . .
C15 C 0.2432(4) 0.03296(12) 0.9727(2) 0.0437 1.0000 Uani . . . . . .
C16 C 0.3574(4) 0.02222(13) 0.9459(3) 0.0470 1.0000 Uani . . . . . .
C17 C 0.4464(4) 0.05431(13) 0.9431(3) 0.0445 1.0000 Uani . . . . . .
C18 C 0.4242(3) 0.09725(12) 0.9678(2) 0.0353 1.0000 Uani . . . . . .
C19 C 0.4068(3) 0.29800(12) 0.9291(2) 0.0325 1.0000 Uani . . . . . .
C20 C 0.4866(3) 0.29808(12) 1.0034(2) 0.0347 1.0000 Uani . . . . . .
C21 C 0.5181(4) 0.33804(13) 1.0415(3) 0.0431 1.0000 Uani . . . . . .
C22 C 0.4725(4) 0.37734(13) 1.0088(3) 0.0462 1.0000 Uani . . . . . .
C23 C 0.3961(4) 0.37741(14) 0.9358(3) 0.0481 1.0000 Uani . . . . . .
C24 C 0.3604(4) 0.33788(13) 0.8947(2) 0.0403 1.0000 Uani . . . . . .
C25 C 0.5262(3) 0.13094(13) 0.9701(2) 0.0414 1.0000 Uani . . . . . .
C26 C 0.6031(4) 0.12935(15) 0.8908(3) 0.0617 1.0000 Uani . . . . . .
C27 C 0.6052(5) 0.12576(18) 1.0529(3) 0.0787 1.0000 Uani . . . . . .
C28 C 0.0874(4) 0.08637(14) 1.0218(3) 0.0551 1.0000 Uani . . . . . .
C29 C 0.0621(5) 0.06816(18) 1.1110(3) 0.0846 1.0000 Uani . . . . . .
C30 C -0.0093(4) 0.06945(15) 0.9555(3) 0.0666 1.0000 Uani . . . . . .
C31 C 0.5442(3) 0.25573(13) 1.0354(2) 0.0419 1.0000 Uani . . . . . .
C32 C 0.5641(5) 0.25351(15) 1.1344(3) 0.0674 1.0000 Uani . . . . . .
C33 C 0.6631(4) 0.24819(16) 0.9904(4) 0.0745 1.0000 Uani . . . . . .
C34 C 0.2797(4) 0.33972(15) 0.8119(3) 0.0502 1.0000 Uani . . . . . .
C35 C 0.3536(5) 0.35455(18) 0.7355(3) 0.0731 1.0000 Uani . . . . . .
C36 C 0.1694(4) 0.37075(16) 0.8204(3) 0.0686 1.0000 Uani . . . . . .
C37 C -0.0231(4) 0.20847(17) 1.0165(3) 0.0686 1.0000 Uani . . . . . .
C38 C 0.0167(4) 0.27123(15) 0.8862(4) 0.0694 1.0000 Uani . . . . . .
C39 C -0.0167(4) 0.18207(15) 0.8411(3) 0.0690 1.0000 Uani . . . . . .
C101 C 0.4558(4) 0.49291(16) 0.7913(3) 0.0591 1.0000 Uani . . . . . .
C102 C 0.3465(5) 0.49577(19) 0.7457(3) 0.0752 1.0000 Uani . . . . . .
C103 C 0.2560(4) 0.50212(17) 0.8052(3) 0.0625 1.0000 Uani . . . . . .
C104 C 0.3127(3) 0.50294(13) 0.8861(2) 0.0397 1.0000 Uani . . . . . .
C105 C 0.2580(3) 0.50816(12) 0.9682(2) 0.0381 1.0000 Uani . . . . . .
C106 C 0.2439(3) 0.51445(12) 1.1166(2) 0.0361 1.0000 Uani . . . . . .
C107 C 0.2130(3) 0.55701(12) 1.1431(2) 0.0356 1.0000 Uani . . . . . .
C108 C 0.1442(4) 0.56071(13) 1.2169(3) 0.0484 1.0000 Uani . . . . . .
C109 C 0.1105(4) 0.52424(14) 1.2626(3) 0.0587 1.0000 Uani . . . . . .
C110 C 0.1453(4) 0.48295(14) 1.2361(3) 0.0582 1.0000 Uani . . . . . .
C111 C 0.2124(4) 0.47695(13) 1.1628(2) 0.0421 1.0000 Uani . . . . . .
C112 C 0.2468(4) 0.43108(13) 1.1336(3) 0.0516 1.0000 Uani . . . . . .
C113 C 0.3108(5) 0.40387(16) 1.2049(3) 0.0792 1.0000 Uani . . . . . .
C114 C 0.1376(6) 0.40662(17) 1.0933(4) 0.1013 1.0000 Uani . . . . . .
C115 C 0.2535(3) 0.59769(13) 1.0951(2) 0.0423 1.0000 Uani . . . . . .
C116 C 0.2996(5) 0.63425(14) 1.1550(3) 0.0671 1.0000 Uani . . . . . .
C117 C 0.1531(5) 0.61503(17) 1.0327(3) 0.0721 1.0000 Uani . . . . . .
H11 H 0.2217 0.3020 1.0541 0.0474 1.0000 Uiso R . . . . .
H21 H 0.1895 0.2962 1.2125 0.0533 1.0000 Uiso R . . . . .
H31 H 0.2192 0.2172 1.2541 0.0519 1.0000 Uiso R . . . . .
H51 H 0.2787 0.1401 1.1440 0.0411 1.0000 Uiso R . . . . .
H71 H 0.2209 0.1189 0.8160 0.0547 1.0000 Uiso R . . . . .
H81 H 0.3130 0.1187 0.6726 0.0594 1.0000 Uiso R . . . . .
H91 H 0.4276 0.1897 0.6603 0.0586 1.0000 Uiso R . . . . .
H111 H 0.4576 0.2633 0.7865 0.0476 1.0000 Uiso R . . . . .
H151 H 0.1835 0.0110 0.9737 0.0533 1.0000 Uiso R . . . . .
H161 H 0.3740 -0.0069 0.9300 0.0560 1.0000 Uiso R . . . . .
H171 H 0.5237 0.0467 0.9245 0.0527 1.0000 Uiso R . . . . .
H211 H 0.5706 0.3386 1.0914 0.0516 1.0000 Uiso R . . . . .
H221 H 0.4949 0.4041 1.0354 0.0560 1.0000 Uiso R . . . . .
H231 H 0.3663 0.4048 0.9137 0.0578 1.0000 Uiso R . . . . .
H251 H 0.4905 0.1604 0.9728 0.0498 1.0000 Uiso R . . . . .
H261 H 0.6575 0.1544 0.8914 0.0933 1.0000 Uiso R . . . . .
H262 H 0.6501 0.1024 0.8905 0.0928 1.0000 Uiso R . . . . .
H263 H 0.5496 0.1303 0.8393 0.0930 1.0000 Uiso R . . . . .
H271 H 0.6655 0.1484 1.0576 0.1167 1.0000 Uiso R . . . . .
H272 H 0.5545 0.1271 1.1017 0.1168 1.0000 Uiso R . . . . .
H273 H 0.6465 0.0978 1.0529 0.1166 1.0000 Uiso R . . . . .
H281 H 0.0808 0.1186 1.0253 0.0668 1.0000 Uiso R . . . . .
H291 H -0.0214 0.0752 1.1233 0.1286 1.0000 Uiso R . . . . .
H292 H 0.1167 0.0807 1.1550 0.1286 1.0000 Uiso R . . . . .
H293 H 0.0713 0.0364 1.1112 0.1285 1.0000 Uiso R . . . . .
H301 H -0.0889 0.0806 0.9689 0.0997 1.0000 Uiso R . . . . .
H302 H -0.0098 0.0377 0.9572 0.0993 1.0000 Uiso R . . . . .
H303 H 0.0103 0.0786 0.8988 0.1000 1.0000 Uiso R . . . . .
H311 H 0.4894 0.2313 1.0182 0.0494 1.0000 Uiso R . . . . .
H321 H 0.5923 0.2249 1.1527 0.0987 1.0000 Uiso R . . . . .
H322 H 0.6232 0.2749 1.1543 0.0988 1.0000 Uiso R . . . . .
H323 H 0.4883 0.2592 1.1610 0.0988 1.0000 Uiso R . . . . .
H331 H 0.6974 0.2202 1.0071 0.1118 1.0000 Uiso R . . . . .
H332 H 0.7213 0.2707 1.0084 0.1117 1.0000 Uiso R . . . . .
H333 H 0.6486 0.2491 0.9279 0.1121 1.0000 Uiso R . . . . .
H341 H 0.2476 0.3096 0.8007 0.0594 1.0000 Uiso R . . . . .
H351 H 0.3036 0.3551 0.6829 0.1095 1.0000 Uiso R . . . . .
H352 H 0.3857 0.3837 0.7478 0.1100 1.0000 Uiso R . . . . .
H353 H 0.4202 0.3346 0.7290 0.1096 1.0000 Uiso R . . . . .
H361 H 0.1172 0.3683 0.7686 0.1018 1.0000 Uiso R . . . . .
H362 H 0.1972 0.4008 0.8278 0.1019 1.0000 Uiso R . . . . .
H363 H 0.1244 0.3621 0.8693 0.1019 1.0000 Uiso R . . . . .
H371 H -0.0105 0.1796 1.0396 0.1029 1.0000 Uiso R . . . . .
H372 H 0.0009 0.2297 1.0588 0.1032 1.0000 Uiso R . . . . .
H373 H -0.1083 0.2120 1.0021 0.1029 1.0000 Uiso R . . . . .
H381 H 0.0504 0.2775 0.8316 0.1037 1.0000 Uiso R . . . . .
H382 H 0.0473 0.2922 0.9272 0.1037 1.0000 Uiso R . . . . .
H383 H -0.0690 0.2729 0.8813 0.1037 1.0000 Uiso R . . . . .
H391 H 0.0233 0.1837 0.7871 0.1016 1.0000 Uiso R . . . . .
H392 H -0.0986 0.1920 0.8331 0.1018 1.0000 Uiso R . . . . .
H393 H -0.0163 0.1520 0.8605 0.1017 1.0000 Uiso R . . . . .
H1011 H 0.5330 0.4890 0.7697 0.0716 1.0000 Uiso R . . . . .
H1021 H 0.3340 0.4937 0.6855 0.0910 1.0000 Uiso R . . . . .
H1031 H 0.1716 0.5054 0.7934 0.0749 1.0000 Uiso R . . . . .
H1051 H 0.1729 0.5103 0.9664 0.0464 1.0000 Uiso R . . . . .
H1081 H 0.1206 0.5887 1.2345 0.0590 1.0000 Uiso R . . . . .
H1091 H 0.0644 0.5275 1.3121 0.0718 1.0000 Uiso R . . . . .
H1101 H 0.1226 0.4584 1.2676 0.0706 1.0000 Uiso R . . . . .
H1121 H 0.3048 0.4348 1.0880 0.0618 1.0000 Uiso R . . . . .
H1131 H 0.3399 0.3764 1.1834 0.1195 1.0000 Uiso R . . . . .
H1132 H 0.3788 0.4199 1.2306 0.1199 1.0000 Uiso R . . . . .
H1133 H 0.2546 0.3979 1.2494 0.1198 1.0000 Uiso R . . . . .
H1141 H 0.1634 0.3794 1.0692 0.1507 1.0000 Uiso R . . . . .
H1142 H 0.0815 0.4003 1.1376 0.1506 1.0000 Uiso R . . . . .
H1143 H 0.0986 0.4244 1.0485 0.1509 1.0000 Uiso R . . . . .
H1151 H 0.3206 0.5885 1.0599 0.0511 1.0000 Uiso R . . . . .
H1161 H 0.3315 0.6583 1.1223 0.1014 1.0000 Uiso R . . . . .
H1162 H 0.2343 0.6446 1.1886 0.1018 1.0000 Uiso R . . . . .
H1163 H 0.3633 0.6227 1.1926 0.1018 1.0000 Uiso R . . . . .
H1171 H 0.1809 0.6408 1.0023 0.1077 1.0000 Uiso R . . . . .
H1172 H 0.0838 0.6230 1.0656 0.1078 1.0000 Uiso R . . . . .
H1173 H 0.1268 0.5927 0.9917 0.1079 1.0000 Uiso R . . . . .
H1 H 0.4941 0.4951 0.9198 0.0496 1.0000 Uiso . . . . . .

loop_
_atom_site_aniso_label
_atom_site_aniso_U_11
_atom_site_aniso_U_22
_atom_site_aniso_U_33
_atom_site_aniso_U_23
_atom_site_aniso_U_13
_atom_site_aniso_U_12
Co1 0.0310(3) 0.0314(3) 0.0300(3) -0.0009(3) 0.00483(19) -0.0017(2)
P1 0.0331(5) 0.0419(7) 0.0596(7) 0.0065(5) -0.0042(5) 0.0004(5)
N1 0.0345(18) 0.0284(17) 0.0332(16) 0.0021(15) 0.0065(14) 0.0029(14)
N2 0.0382(18) 0.0313(17) 0.0234(17) -0.0013(13) 0.0058(14) -0.0004(13)
N3 0.0384(18) 0.0388(19) 0.0282(16) -0.0005(15) 0.0014(14) -0.0027(15)
N4 0.0303(17) 0.0342(18) 0.0293(16) 0.0002(14) 0.0052(14) -0.0001(13)
N5 0.043(2) 0.050(2) 0.0238(16) 0.0007(14) -0.0007(14) 0.0026(16)
N6 0.0347(17) 0.0301(17) 0.0315(17) -0.0031(13) 0.0068(15) -0.0007(13)
C1 0.046(2) 0.029(2) 0.045(2) -0.0009(17) 0.0116(19) 0.0012(17)
C2 0.051(2) 0.036(2) 0.044(2) -0.0092(18) 0.016(2) 0.0010(19)
C3 0.061(3) 0.035(2) 0.035(2) -0.0050(18) 0.011(2) -0.0021(19)
C4 0.040(2) 0.031(2) 0.0344(19) -0.0028(19) 0.0074(16) -0.0005(19)
C5 0.036(2) 0.032(2) 0.034(2) 0.0055(17) 0.0034(17) -0.0019(17)
C7 0.053(3) 0.046(3) 0.039(2) -0.005(2) -0.004(2) -0.004(2)
C8 0.067(3) 0.053(3) 0.030(2) -0.0153(19) 0.003(2) 0.001(2)
C9 0.063(3) 0.056(3) 0.027(2) -0.002(2) 0.0100(19) 0.002(2)
C10 0.044(2) 0.046(2) 0.0295(19) 0.000(2) 0.0069(16) 0.002(2)
C11 0.044(2) 0.038(2) 0.036(2) 0.0031(19) 0.0083(18) 0.0009(19)
C13 0.046(2) 0.027(2) 0.0229(18) 0.0014(15) -0.0001(17) 0.0014(17)
C14 0.049(2) 0.029(2) 0.032(2) -0.0034(16) 0.0044(18) -0.0032(18)
C15 0.055(3) 0.033(2) 0.044(2) -0.0047(19) 0.0055(19) -0.003(2)
C16 0.063(3) 0.031(2) 0.047(2) -0.0094(19) -0.005(2) 0.005(2)
C17 0.040(2) 0.043(2) 0.051(2) -0.011(2) 0.0022(19) 0.011(2)
C18 0.038(2) 0.035(2) 0.033(2) -0.0018(17) -0.0024(17) 0.0033(17)
C19 0.0289(19) 0.033(2) 0.0362(19) 0.0045(17) 0.0119(16) -0.0012(17)
C20 0.0267(18) 0.037(2) 0.040(2) 0.0015(19) 0.0076(16) -0.0023(17)
C21 0.041(2) 0.044(3) 0.045(2) -0.007(2) 0.0100(19) -0.008(2)
C22 0.051(3) 0.034(2) 0.056(3) -0.011(2) 0.019(2) -0.007(2)
C23 0.051(3) 0.036(2) 0.059(3) 0.007(2) 0.017(2) 0.006(2)
C24 0.041(2) 0.039(2) 0.042(2) 0.0047(19) 0.0155(19) -0.0069(19)
C25 0.037(2) 0.040(2) 0.047(2) -0.0066(19) 0.0017(19) 0.0013(18)
C26 0.048(3) 0.063(3) 0.076(3) -0.016(3) 0.016(2) -0.004(2)
C27 0.079(4) 0.083(4) 0.071(3) 0.007(3) -0.030(3) -0.027(3)
C28 0.050(3) 0.037(2) 0.081(3) -0.013(2) 0.026(2) -0.007(2)
C29 0.101(4) 0.085(4) 0.072(3) -0.039(3) 0.043(3) -0.035(3)
C30 0.048(3) 0.054(3) 0.099(4) 0.000(3) 0.009(3) -0.007(2)
C31 0.032(2) 0.046(2) 0.047(2) 0.002(2) -0.0012(18) -0.0046(18)
C32 0.071(3) 0.058(3) 0.069(3) 0.008(3) -0.030(3) -0.012(3)
C33 0.038(3) 0.061(3) 0.126(5) 0.013(3) 0.013(3) 0.011(2)
C34 0.043(2) 0.055(3) 0.053(3) 0.018(2) 0.001(2) 0.003(2)
C35 0.067(3) 0.096(4) 0.055(3) 0.026(3) -0.004(3) 0.003(3)
C36 0.056(3) 0.063(3) 0.087(4) 0.016(3) 0.000(3) 0.006(2)
C37 0.038(2) 0.070(3) 0.100(4) 0.010(3) 0.019(2) 0.005(3)
C38 0.054(3) 0.051(3) 0.102(4) 0.008(3) -0.009(3) 0.010(2)
C39 0.058(3) 0.059(3) 0.086(4) 0.009(3) -0.031(3) -0.009(2)
C101 0.053(3) 0.086(4) 0.039(2) -0.003(2) 0.010(2) 0.007(3)
C102 0.067(3) 0.130(5) 0.029(2) -0.006(3) -0.002(2) 0.018(3)
C103 0.046(3) 0.100(4) 0.040(3) -0.011(2) -0.008(2) 0.014(3)
C104 0.038(2) 0.047(2) 0.034(2) -0.0050(18) 0.0028(18) 0.0035(19)
C105 0.032(2) 0.039(2) 0.042(2) -0.0050(18) 0.0022(19) 0.0033(18)
C106 0.030(2) 0.042(2) 0.037(2) -0.0031(18) 0.0053(17) 0.0007(17)
C107 0.035(2) 0.034(2) 0.038(2) 0.0014(17) 0.0033(17) -0.0024(17)
C108 0.055(3) 0.039(2) 0.053(3) -0.009(2) 0.025(2) 0.001(2)
C109 0.071(3) 0.051(3) 0.058(3) -0.003(2) 0.041(2) -0.004(2)
C110 0.082(3) 0.042(3) 0.053(3) 0.007(2) 0.029(3) -0.006(2)
C111 0.044(2) 0.039(2) 0.043(2) 0.0021(19) 0.0093(19) -0.0026(19)
C112 0.070(3) 0.031(2) 0.055(3) 0.010(2) 0.019(2) 0.010(2)
C113 0.105(4) 0.053(3) 0.083(4) 0.016(3) 0.035(3) 0.023(3)
C114 0.113(5) 0.053(3) 0.137(6) -0.032(4) -0.005(4) -0.008(3)
C115 0.043(2) 0.041(2) 0.044(2) -0.0039(19) 0.0122(19) -0.0010(19)
C116 0.101(4) 0.049(3) 0.053(3) -0.006(2) 0.020(3) -0.026(3)
C117 0.086(4) 0.071(3) 0.059(3) 0.019(3) 0.004(3) 0.004(3)

loop_
_atom_type_symbol
_atom_type_scat_dispersion_real
_atom_type_scat_dispersion_imag
_atom_type_scat_Cromer_Mann_a1
_atom_type_scat_Cromer_Mann_b1
_atom_type_scat_Cromer_Mann_a2
_atom_type_scat_Cromer_Mann_b2
_atom_type_scat_Cromer_Mann_a3
_atom_type_scat_Cromer_Mann_b3
_atom_type_scat_Cromer_Mann_a4
_atom_type_scat_Cromer_Mann_b4
_atom_type_scat_Cromer_Mann_c
_atom_type_scat_source
C 0.0033 0.0016 2.3100 20.8439 1.0200 10.2075 1.5886 0.5687 0.8650 51.6512 0.2156 'International Tables Vol C 4.2.6.8 and 6.1.1.4'
H 0.0000 0.0000 0.4930 10.5109 0.3229 26.1257 0.1402 3.1424 0.0408 57.7998 0.0030 'International Tables Vol C 4.2.6.8 and 6.1.1.4'
N 0.0061 0.0033 12.2126 0.0057 3.1322 9.8933 2.0125 28.9975 1.1663 0.5826 -11.5290 'International Tables Vol C 4.2.6.8 and 6.1.1.4'
P 0.1023 0.0942 6.4345 1.9067 4.1791 27.1570 1.7800 0.5260 1.4908 68.1645 1.1149 'International Tables Vol C 4.2.6.8 and 6.1.1.4'
Co 0.3494 0.9721 12.2841 4.2791 7.3409 0.2784 4.0034 13.5359 2.3488 71.1692 1.0118 'International Tables Vol C 4.2.6.8 and 6.1.1.4'
Cl 0.1484 0.1585 11.4604 0.0104 7.1964 1.1662 6.2556 18.5194 1.6455 47.7784 -9.5574 'International Tables Vol C 4.2.6.8 and 6.1.1.4'

loop_
_geom_angle_atom_site_label_1
_geom_angle_site_symmetry_1
_geom_angle_atom_site_label_2
_geom_angle_site_symmetry_2
_geom_angle_atom_site_label_3
_geom_angle_site_symmetry_3
_geom_angle
_geom_angle_publ_flag
P1 . Co1 . N1 . 88.08(9) yes
P1 . Co1 . N2 . 103.84(9) yes
N1 . Co1 . N2 . 81.91(11) yes
P1 . Co1 . N3 . 96.06(9) yes
N1 . Co1 . N3 . 175.85(13) yes
N2 . Co1 . N3 . 96.68(12) yes
P1 . Co1 . N4 . 114.52(9) yes
N1 . Co1 . N4 . 96.63(12) yes
N2 . Co1 . N4 . 141.57(12) yes
N3 . Co1 . N4 . 82.02(12) yes
Co1 . P1 . C37 . 114.21(15) yes
Co1 . P1 . C38 . 114.42(16) yes
C37 . P1 . C38 . 101.4(2) yes
Co1 . P1 . C39 . 120.18(17) yes
C37 . P1 . C39 . 102.9(2) yes
C38 . P1 . C39 . 101.2(2) yes
Co1 . N1 . C1 . 138.7(3) yes
Co1 . N1 . C4 . 113.8(2) yes
C1 . N1 . C4 . 106.9(3) yes
Co1 . N2 . C5 . 111.2(2) yes
Co1 . N2 . C13 . 130.1(2) yes
C5 . N2 . C13 . 118.6(3) yes
Co1 . N3 . C7 . 139.8(3) yes
Co1 . N3 . C10 . 113.9(2) yes
C7 . N3 . C10 . 106.3(3) yes
Co1 . N4 . C11 . 111.3(2) yes
Co1 . N4 . C19 . 129.0(2) yes
C11 . N4 . C19 . 119.6(3) yes
C101 . N5 . C104 . 109.1(3) yes
C101 . N5 . H1 . 124.4 no
C104 . N5 . H1 . 126.4 no
C105 . N6 . C106 . 117.1(3) yes
N1 . C1 . C2 . 110.4(3) yes
N1 . C1 . H11 . 124.0 no
C2 . C1 . H11 . 125.6 no
C1 . C2 . C3 . 107.0(3) yes
C1 . C2 . H21 . 126.6 no
C3 . C2 . H21 . 126.4 no
C2 . C3 . C4 . 106.2(3) yes
C2 . C3 . H31 . 127.3 no
C4 . C3 . H31 . 126.5 no
C3 . C4 . N1 . 109.6(3) yes
C3 . C4 . C5 . 135.2(4) yes
N1 . C4 . C5 . 115.2(3) yes
C4 . C5 . N2 . 117.6(3) yes
C4 . C5 . H51 . 121.0 no
N2 . C5 . H51 . 121.4 no
N3 . C7 . C8 . 110.7(4) yes
N3 . C7 . H71 . 124.4 no
C8 . C7 . H71 . 124.9 no
C7 . C8 . C9 . 106.9(3) yes
C7 . C8 . H81 . 126.2 no
C9 . C8 . H81 . 126.8 no
C8 . C9 . C10 . 106.7(3) yes
C8 . C9 . H91 . 127.2 no
C10 . C9 . H91 . 126.1 no
C9 . C10 . N3 . 109.3(4) yes
C9 . C10 . C11 . 135.9(4) yes
N3 . C10 . C11 . 114.8(3) yes
C10 . C11 . N4 . 117.9(3) yes
C10 . C11 . H111 . 121.1 no
N4 . C11 . H111 . 121.0 no
N2 . C13 . C14 . 120.8(3) yes
N2 . C13 . C18 . 118.7(3) yes
C14 . C13 . C18 . 120.4(3) yes
C13 . C14 . C15 . 118.5(4) yes
C13 . C14 . C28 . 122.2(3) yes
C15 . C14 . C28 . 119.2(3) yes
C14 . C15 . C16 . 121.1(4) yes
C14 . C15 . H151 . 119.8 no
C16 . C15 . H151 . 119.0 no
C15 . C16 . C17 . 119.9(4) yes
C15 . C16 . H161 . 119.6 no
C17 . C16 . H161 . 120.5 no
C16 . C17 . C18 . 121.3(4) yes
C16 . C17 . H171 . 119.2 no
C18 . C17 . H171 . 119.5 no
C13 . C18 . C17 . 118.6(3) yes
C13 . C18 . C25 . 121.1(3) yes
C17 . C18 . C25 . 120.1(3) yes
N4 . C19 . C20 . 118.6(3) yes
N4 . C19 . C24 . 120.8(3) yes
C20 . C19 . C24 . 120.4(3) yes
C19 . C20 . C21 . 118.8(3) yes
C19 . C20 . C31 . 120.1(3) yes
C21 . C20 . C31 . 120.8(3) yes
C20 . C21 . C22 . 121.3(4) yes
C20 . C21 . H211 . 119.8 no
C22 . C21 . H211 . 118.9 no
C21 . C22 . C23 . 120.0(4) yes
C21 . C22 . H221 . 120.1 no
C23 . C22 . H221 . 119.9 no
C22 . C23 . C24 . 121.2(4) yes
C22 . C23 . H231 . 118.9 no
C24 . C23 . H231 . 119.9 no
C19 . C24 . C23 . 118.2(4) yes
C19 . C24 . C34 . 122.4(4) yes
C23 . C24 . C34 . 119.3(4) yes
C18 . C25 . C26 . 113.4(3) yes
C18 . C25 . C27 . 110.0(3) yes
C26 . C25 . C27 . 111.2(4) yes
C18 . C25 . H251 . 108.7 no
C26 . C25 . H251 . 107.5 no
C27 . C25 . H251 . 105.8 no
C25 . C26 . H261 . 109.4 no
C25 . C26 . H262 . 110.3 no
H261 . C26 . H262 . 109.6 no
C25 . C26 . H263 . 109.0 no
H261 . C26 . H263 . 109.6 no
H262 . C26 . H263 . 109.0 no
C25 . C27 . H271 . 110.8 no
C25 . C27 . H272 . 109.3 no
H271 . C27 . H272 . 109.6 no
C25 . C27 . H273 . 109.9 no
H271 . C27 . H273 . 108.0 no
H272 . C27 . H273 . 109.2 no
C14 . C28 . C29 . 111.7(4) yes
C14 . C28 . C30 . 112.2(3) yes
C29 . C28 . C30 . 109.7(4) yes
C14 . C28 . H281 . 107.3 no
C29 . C28 . H281 . 107.0 no
C30 . C28 . H281 . 108.7 no
C28 . C29 . H291 . 108.3 no
C28 . C29 . H292 . 111.3 no
H291 . C29 . H292 . 109.6 no
C28 . C29 . H293 . 109.8 no
H291 . C29 . H293 . 108.5 no
H292 . C29 . H293 . 109.2 no
C28 . C30 . H301 . 110.0 no
C28 . C30 . H302 . 108.7 no
H301 . C30 . H302 . 109.7 no
C28 . C30 . H303 . 110.0 no
H301 . C30 . H303 . 110.0 no
H302 . C30 . H303 . 108.4 no
C20 . C31 . C32 . 113.8(3) yes
C20 . C31 . C33 . 109.4(3) yes
C32 . C31 . C33 . 111.4(4) yes
C20 . C31 . H311 . 108.1 no
C32 . C31 . H311 . 107.1 no
C33 . C31 . H311 . 106.8 no
C31 . C32 . H321 . 111.2 no
C31 . C32 . H322 . 110.7 no
H321 . C32 . H322 . 108.2 no
C31 . C32 . H323 . 109.6 no
H321 . C32 . H323 . 108.0 no
H322 . C32 . H323 . 109.1 no
C31 . C33 . H331 . 110.0 no
C31 . C33 . H332 . 109.4 no
H331 . C33 . H332 . 107.5 no
C31 . C33 . H333 . 110.3 no
H331 . C33 . H333 . 109.7 no
H332 . C33 . H333 . 109.9 no
C24 . C34 . C35 . 110.7(3) yes
C24 . C34 . C36 . 112.2(4) yes
C35 . C34 . C36 . 109.4(4) yes
C24 . C34 . H341 . 107.5 no
C35 . C34 . H341 . 109.3 no
C36 . C34 . H341 . 107.6 no
C34 . C35 . H351 . 111.0 no
C34 . C35 . H352 . 108.5 no
H351 . C35 . H352 . 109.8 no
C34 . C35 . H353 . 109.2 no
H351 . C35 . H353 . 109.3 no
H352 . C35 . H353 . 108.9 no
C34 . C36 . H361 . 108.7 no
C34 . C36 . H362 . 109.8 no
H361 . C36 . H362 . 110.0 no
C34 . C36 . H363 . 109.6 no
H361 . C36 . H363 . 109.1 no
H362 . C36 . H363 . 109.7 no
P1 . C37 . H371 . 110.3 no
P1 . C37 . H372 . 109.8 no
H371 . C37 . H372 . 109.5 no
P1 . C37 . H373 . 110.2 no
H371 . C37 . H373 . 108.3 no
H372 . C37 . H373 . 108.7 no
P1 . C38 . H381 . 108.8 no
P1 . C38 . H382 . 109.3 no
H381 . C38 . H382 . 108.6 no
P1 . C38 . H383 . 110.1 no
H381 . C38 . H383 . 110.2 no
H382 . C38 . H383 . 109.8 no
P1 . C39 . H391 . 109.5 no
P1 . C39 . H392 . 110.0 no
H391 . C39 . H392 . 109.8 no
P1 . C39 . H393 . 109.3 no
H391 . C39 . H393 . 108.9 no
H392 . C39 . H393 . 109.3 no
N5 . C101 . C102 . 108.3(4) yes
N5 . C101 . H1011 . 123.8 no
C102 . C101 . H1011 . 127.9 no
C101 . C102 . C103 . 107.5(4) yes
C101 . C102 . H1021 . 126.4 no
C103 . C102 . H1021 . 126.1 no
C102 . C103 . C104 . 107.4(4) yes
C102 . C103 . H1031 . 127.6 no
C104 . C103 . H1031 . 125.1 no
C103 . C104 . N5 . 107.7(3) yes
C103 . C104 . C105 . 128.2(4) yes
N5 . C104 . C105 . 124.2(3) yes
C104 . C105 . N6 . 125.5(3) yes
C104 . C105 . H1051 . 116.0 no
N6 . C105 . H1051 . 118.4 no
N6 . C106 . C107 . 119.1(3) yes
N6 . C106 . C111 . 118.9(3) yes
C107 . C106 . C111 . 122.0(3) yes
C106 . C107 . C108 . 117.4(3) yes
C106 . C107 . C115 . 121.6(3) yes
C108 . C107 . C115 . 121.1(3) yes
C107 . C108 . C109 . 121.6(4) yes
C107 . C108 . H1081 . 118.6 no
C109 . C108 . H1081 . 119.7 no
C108 . C109 . C110 . 119.5(4) yes
C108 . C109 . H1091 . 120.3 no
C110 . C109 . H1091 . 120.2 no
C109 . C110 . C111 . 121.7(4) yes
C109 . C110 . H1101 . 119.0 no
C111 . C110 . H1101 . 119.2 no
C106 . C111 . C110 . 117.7(3) yes
C106 . C111 . C112 . 121.5(3) yes
C110 . C111 . C112 . 120.8(4) yes
C111 . C112 . C113 . 113.1(4) yes
C111 . C112 . C114 . 111.6(4) yes
C113 . C112 . C114 . 111.2(4) yes
C111 . C112 . H1121 . 106.9 no
C113 . C112 . H1121 . 107.0 no
C114 . C112 . H1121 . 106.7 no
C112 . C113 . H1131 . 111.6 no
C112 . C113 . H1132 . 110.4 no
H1131 . C113 . H1132 . 108.6 no
C112 . C113 . H1133 . 109.4 no
H1131 . C113 . H1133 . 108.8 no
H1132 . C113 . H1133 . 108.0 no
C112 . C114 . H1141 . 109.9 no
C112 . C114 . H1142 . 108.8 no
H1141 . C114 . H1142 . 108.7 no
C112 . C114 . H1143 . 109.8 no
H1141 . C114 . H1143 . 109.4 no
H1142 . C114 . H1143 . 110.3 no
C107 . C115 . C116 . 113.0(3) yes
C107 . C115 . C117 . 111.8(3) yes
C116 . C115 . C117 . 110.2(4) yes
C107 . C115 . H1151 . 106.8 no
C116 . C115 . H1151 . 108.1 no
C117 . C115 . H1151 . 106.6 no
C115 . C116 . H1161 . 110.5 no
C115 . C116 . H1162 . 109.6 no
H1161 . C116 . H1162 . 109.8 no
C115 . C116 . H1163 . 108.5 no
H1161 . C116 . H1163 . 108.9 no
H1162 . C116 . H1163 . 109.4 no
C115 . C117 . H1171 . 110.5 no
C115 . C117 . H1172 . 108.4 no
H1171 . C117 . H1172 . 109.2 no
C115 . C117 . H1173 . 111.1 no
H1171 . C117 . H1173 . 109.7 no
H1172 . C117 . H1173 . 107.8 no

loop_
_geom_bond_atom_site_label_1
_geom_bond_site_symmetry_1
_geom_bond_atom_site_label_2
_geom_bond_site_symmetry_2
_geom_bond_distance
_geom_bond_publ_flag
Co1 . P1 . 2.2522(11) yes
Co1 . N1 . 1.925(3) yes
Co1 . N2 . 2.044(3) yes
Co1 . N3 . 1.917(3) yes
Co1 . N4 . 2.035(3) yes
P1 . C37 . 1.818(4) yes
P1 . C38 . 1.826(4) yes
P1 . C39 . 1.807(4) yes
N1 . C1 . 1.346(4) yes
N1 . C4 . 1.366(4) yes
N2 . C5 . 1.301(4) yes
N2 . C13 . 1.430(4) yes
N3 . C7 . 1.352(5) yes
N3 . C10 . 1.381(4) yes
N4 . C11 . 1.304(4) yes
N4 . C19 . 1.429(4) yes
N5 . C101 . 1.355(5) yes
N5 . C104 . 1.370(5) yes
N5 . H1 . 0.911 no
N6 . C105 . 1.274(5) yes
N6 . C106 . 1.441(4) yes
C1 . C2 . 1.395(5) yes
C1 . H11 . 0.944 no
C2 . C3 . 1.379(5) yes
C2 . H21 . 0.929 no
C3 . C4 . 1.407(5) yes
C3 . H31 . 0.931 no
C4 . C5 . 1.416(5) yes
C5 . H51 . 0.939 no
C7 . C8 . 1.389(5) yes
C7 . H71 . 0.939 no
C8 . C9 . 1.379(6) yes
C8 . H81 . 0.939 no
C9 . C10 . 1.402(5) yes
C9 . H91 . 0.931 no
C10 . C11 . 1.402(5) yes
C11 . H111 . 0.934 no
C13 . C14 . 1.409(5) yes
C13 . C18 . 1.407(5) yes
C14 . C15 . 1.386(5) yes
C14 . C28 . 1.508(5) yes
C15 . C16 . 1.377(5) yes
C15 . H151 . 0.933 no
C16 . C17 . 1.379(6) yes
C16 . H161 . 0.935 no
C17 . C18 . 1.380(5) yes
C17 . H171 . 0.937 no
C18 . C25 . 1.513(5) yes
C19 . C20 . 1.411(5) yes
C19 . C24 . 1.405(5) yes
C20 . C21 . 1.383(5) yes
C20 . C31 . 1.503(5) yes
C21 . C22 . 1.378(6) yes
C21 . H211 . 0.941 no
C22 . C23 . 1.374(6) yes
C22 . H221 . 0.936 no
C23 . C24 . 1.402(5) yes
C23 . H231 . 0.949 no
C24 . C34 . 1.522(6) yes
C25 . C26 . 1.525(6) yes
C25 . C27 . 1.520(6) yes
C25 . H251 . 0.976 no
C26 . H261 . 0.965 no
C26 . H262 . 0.965 no
C26 . H263 . 0.966 no
C27 . H271 . 0.953 no
C27 . H272 . 0.960 no
C27 . H273 . 0.960 no
C28 . C29 . 1.525(6) yes
C28 . C30 . 1.529(6) yes
C28 . H281 . 0.981 no
C29 . H291 . 0.968 no
C29 . H292 . 0.963 no
C29 . H293 . 0.968 no
C30 . H301 . 0.967 no
C30 . H302 . 0.963 no
C30 . H303 . 0.954 no
C31 . C32 . 1.538(6) yes
C31 . C33 . 1.525(6) yes
C31 . H311 . 0.983 no
C32 . H321 . 0.959 no
C32 . H322 . 0.956 no
C32 . H323 . 0.961 no
C33 . H331 . 0.958 no
C33 . H332 . 0.964 no
C33 . H333 . 0.973 no
C34 . C35 . 1.533(6) yes
C34 . C36 . 1.542(6) yes
C34 . H341 . 0.990 no
C35 . H351 . 0.959 no
C35 . H352 . 0.965 no
C35 . H353 . 0.958 no
C36 . H361 . 0.965 no
C36 . H362 . 0.965 no
C36 . H363 . 0.960 no
C37 . H371 . 0.952 no
C37 . H372 . 0.945 no
C37 . H373 . 0.956 no
C38 . H381 . 0.957 no
C38 . H382 . 0.948 no
C38 . H383 . 0.941 no
C39 . H391 . 0.964 no
C39 . H392 . 0.950 no
C39 . H393 . 0.957 no
C101 . C102 . 1.364(6) yes
C101 . H1011 . 0.933 no
C102 . C103 . 1.400(6) yes
C102 . H1021 . 0.938 no
C103 . C104 . 1.371(6) yes
C103 . H1031 . 0.940 no
C104 . C105 . 1.440(5) yes
C105 . H1051 . 0.934 no
C106 . C107 . 1.399(5) yes
C106 . C111 . 1.395(5) yes
C107 . C108 . 1.403(5) yes
C107 . C115 . 1.516(5) yes
C108 . C109 . 1.371(5) yes
C108 . H1081 . 0.931 no
C109 . C110 . 1.375(6) yes
C109 . H1091 . 0.943 no
C110 . C111 . 1.394(5) yes
C110 . H1101 . 0.928 no
C111 . C112 . 1.514(5) yes
C112 . C113 . 1.521(6) yes
C112 . C114 . 1.516(7) yes
C112 . H1121 . 0.979 no
C113 . H1131 . 0.958 no
C113 . H1132 . 0.961 no
C113 . H1133 . 0.962 no
C114 . H1141 . 0.953 no
C114 . H1142 . 0.962 no
C114 . H1143 . 0.961 no
C115 . C116 . 1.515(5) yes
C115 . C117 . 1.523(6) yes
C115 . H1151 . 0.977 no
C116 . H1161 . 0.963 no
C116 . H1162 . 0.958 no
C116 . H1163 . 0.955 no
C117 . H1171 . 0.968 no
C117 . H1172 . 0.966 no
C117 . H1173 . 0.963 no
